data_2232958
loop_
_publ_author_name
'Louren\,co, Leandro M. O.'
'Fernandes, Jos\'e A.'
'Neves, Maria G. P. M. S.'
'Cavaleiro, Jos\'e A. S.'
'Tom\'e, Jo\~ao P. C.'
'Almeida Paz, Filipe A.'

_publ_section_title
;
 5,10,15,20-Tetrakis(1-methylpyridinium-4-yl)porphyrin tetraiodide
 tetrahydrate
;
_journal_coeditor_code TK5003
_journal_issue 12
_journal_name_full 'Acta Crystallographica Section E'
_journal_page_first o3157
_journal_page_last o3158
_journal_paper_doi 10.1107/S1600536811043844
_journal_volume 67
_journal_year 2011
_chemical_formula_iupac 'C44 H38 N8 2+, 4I -, 4H2 O'
_chemical_formula_moiety 'C44 H38 N8 2+, 4(I -), 4(H2 O)'
_chemical_formula_sum 'C44 H46 I4 N8 O4'
_chemical_formula_weight 1258.49
_chemical_name_systematic
;
5,10,15,20-Tetrakis(1-methylpyridinium-4-yl)porphyrin tetraiodide
tetrahydrate
;
_space_group_IT_number 14
_symmetry_cell_setting monoclinic
_symmetry_space_group_name_Hall '-P 2yn'
_symmetry_space_group_name_H-M 'P 1 21/n 1'
_atom_sites_solution_hydrogens geom
_atom_sites_solution_primary direct
_atom_sites_solution_secondary difmap
_cell_angle_alpha 90.00
_cell_angle_beta 95.0250(10)
_cell_angle_gamma 90.00
_cell_formula_units_Z 4
_cell_length_a 24.3331(4)
_cell_length_b 6.52090(10)
_cell_length_c 30.5663(5)
_cell_measurement_reflns_used 8573
_cell_measurement_temperature 100(2)
_cell_measurement_theta_max 62.19
_cell_measurement_theta_min 3.65
_cell_volume 4831.43(13)
_computing_cell_refinement 'APEX2 (Bruker, 2006)'
_computing_data_collection 'APEX2 (Bruker, 2006)'
_computing_data_reduction 'SAINT-Plus (Bruker, 2005)'
_computing_molecular_graphics 'DIAMOND (Brandenburg, 2009)'
_computing_publication_material 'SHELXTL (Sheldrick, 2008)'
_computing_structure_refinement 'SHELXTL (Sheldrick, 2008)'
_computing_structure_solution 'SHELXTL (Sheldrick, 2008)'
_diffrn_ambient_temperature 100(2)
_diffrn_measured_fraction_theta_full 0.946
_diffrn_measured_fraction_theta_max 0.946
_diffrn_measurement_device_type 'Bruker X8 KappaCCD APEXII'
_diffrn_measurement_method '\w and \f'
_diffrn_radiation_monochromator graphite
_diffrn_radiation_source 'fine-focus sealed tube'
_diffrn_radiation_type CuK\a
_diffrn_radiation_wavelength 1.54178
_diffrn_reflns_av_R_equivalents 0.0385
_diffrn_reflns_av_sigmaI/netI 0.0253
_diffrn_reflns_limit_h_max 27
_diffrn_reflns_limit_h_min -27
_diffrn_reflns_limit_k_max 7
_diffrn_reflns_limit_k_min -7
_diffrn_reflns_limit_l_max 34
_diffrn_reflns_limit_l_min -22
_diffrn_reflns_number 47661
_diffrn_reflns_theta_full 62.73
_diffrn_reflns_theta_max 62.73
_diffrn_reflns_theta_min 7.65
_diffrn_standards_number 0
_exptl_absorpt_coefficient_mu 20.647
_exptl_absorpt_correction_T_max 0.2889
_exptl_absorpt_correction_T_min 0.1042
_exptl_absorpt_correction_type multi-scan
_exptl_absorpt_process_details
;
(SADABS; Sheldrick, 1997)
;
_exptl_crystal_colour Brown
_exptl_crystal_density_diffrn 1.730
_exptl_crystal_density_method 'not measured'
_exptl_crystal_description Block
_exptl_crystal_F_000 2440
_exptl_crystal_size_max 0.20
_exptl_crystal_size_mid 0.15
_exptl_crystal_size_min 0.08
_refine_diff_density_max 2.734
_refine_diff_density_min -2.791
_refine_ls_extinction_method none
_refine_ls_goodness_of_fit_ref 1.092
_refine_ls_hydrogen_treatment constr
_refine_ls_matrix_type full
_refine_ls_number_parameters 563
_refine_ls_number_reflns 7346
_refine_ls_number_restraints 6
_refine_ls_restrained_S_all 1.099
_refine_ls_R_factor_all 0.0456
_refine_ls_R_factor_gt 0.0436
_refine_ls_shift/su_max 0.001
_refine_ls_shift/su_mean 0.000
_refine_ls_structure_factor_coef Fsqd
_refine_ls_weighting_details 'calc w=1/[\s^2^(Fo^2^)+(0.0481P)^2^+42.1978P] where P=(Fo^2^+2Fc^2^)/3'
_refine_ls_weighting_scheme calc
_refine_ls_wR_factor_gt 0.1093
_refine_ls_wR_factor_ref 0.1104
_reflns_number_gt 7013
_reflns_number_total 7346
_reflns_threshold_expression I>2\s(I)
_cod_data_source_file tk5003.cif
_cod_data_source_block I
_cod_original_sg_symbol_H-M 'P 21/n'
_cod_database_code 2232958
_cod_database_fobs_code 2232958

loop_
_symmetry_equiv_pos_as_xyz
'x, y, z'
'-x+1/2, y+1/2, -z+1/2'
'-x, -y, -z'
'x-1/2, -y-1/2, z-1/2'

loop_
_atom_site_type_symbol
_atom_site_label
_atom_site_fract_x
_atom_site_fract_y
_atom_site_fract_z
_atom_site_U_iso_or_equiv
_atom_site_adp_type
_atom_site_calc_flag
_atom_site_refinement_flags
_atom_site_occupancy
_atom_site_symmetry_multiplicity
N N1 0.46552(19) 0.1385(8) 0.05010(16) 0.0156(11) Uani d . 1 1
N N2 0.43689(19) -0.2216(8) -0.00352(16) 0.0161(11) Uani d . 1 1
H H2 0.4640 -0.1320 -0.0009 0.019 Uiso calc R 1 1
N N3 0.24687(19) -0.1678(8) 0.12933(15) 0.0145(11) Uani d . 1 1
N N4 0.6006(2) 0.7920(9) 0.17192(18) 0.0247(12) Uani d . 1 1
C C1 0.4873(2) 0.2957(9) 0.0757(2) 0.0160(13) Uani d . 1 1
C C2 0.4553(2) 0.3298(10) 0.1131(2) 0.0178(13) Uani d . 1 1
H H2A 0.4630 0.4267 0.1360 0.021 Uiso calc R 1 1
C C3 0.4128(2) 0.1972(10) 0.1089(2) 0.0172(13) Uani d . 1 1
H H3 0.3839 0.1849 0.1278 0.021 Uiso calc R 1 1
C C4 0.4196(2) 0.0765(9) 0.06957(19) 0.0146(12) Uani d . 1 1
C C5 0.3859(2) -0.0908(9) 0.05650(19) 0.0137(12) Uani d . 1 1
C C6 0.3943(2) -0.2300(9) 0.02283(19) 0.0153(13) Uani d . 1 1
C C7 0.3613(2) -0.4026(10) 0.0091(2) 0.0173(13) Uani d . 1 1
H H7 0.3295 -0.4488 0.0222 0.021 Uiso calc R 1 1
C C8 0.3828(2) -0.4894(10) -0.0258(2) 0.0192(14) Uani d . 1 1
H H8 0.3687 -0.6060 -0.0417 0.023 Uiso calc R 1 1
C C9 0.4311(2) -0.3731(9) -0.0346(2) 0.0174(13) Uani d . 1 1
C C10 0.5360(2) 0.4044(9) 0.0686(2) 0.0161(13) Uani d . 1 1
C C11 0.3363(2) -0.1240(9) 0.08095(19) 0.0133(12) Uani d . 1 1
C C12 0.2939(2) 0.0224(9) 0.07885(19) 0.0139(12) Uani d . 1 1
H H12 0.2955 0.1386 0.0603 0.017 Uiso calc R 1 1
C C13 0.2500(2) -0.0028(9) 0.1039(2) 0.0171(13) Uani d . 1 1
H H13 0.2217 0.0980 0.1030 0.021 Uiso calc R 1 1
C C14 0.2850(2) -0.3158(9) 0.13028(19) 0.0155(12) Uani d . 1 1
H H14 0.2808 -0.4357 0.1473 0.019 Uiso calc R 1 1
C C15 0.3306(2) -0.2950(9) 0.10647(19) 0.0165(13) Uani d . 1 1
H H15 0.3579 -0.3992 0.1078 0.020 Uiso calc R 1 1
C C16 0.1992(2) -0.1914(10) 0.1559(2) 0.0211(14) Uani d . 1 1
H H16A 0.1680 -0.2503 0.1376 0.032 Uiso calc R 1 1
H H16B 0.1888 -0.0569 0.1668 0.032 Uiso calc R 1 1
H H16C 0.2093 -0.2825 0.1808 0.032 Uiso calc R 1 1
C C17 0.5575(2) 0.5474(9) 0.1041(2) 0.0155(12) Uani d . 1 1
C C18 0.6056(2) 0.4934(10) 0.1296(2) 0.0201(14) Uani d . 1 1
H H18 0.6243 0.3703 0.1234 0.024 Uiso calc R 1 1
C C19 0.6261(3) 0.6164(10) 0.1634(2) 0.0229(14) Uani d . 1 1
H H19 0.6585 0.5771 0.1809 0.027 Uiso calc R 1 1
C C20 0.5550(3) 0.8516(10) 0.1477(2) 0.0249(15) Uani d . 1 1
H H20 0.5381 0.9781 0.1540 0.030 Uiso calc R 1 1
C C21 0.5323(3) 0.7323(10) 0.1136(2) 0.0212(14) Uani d . 1 1
H H21 0.4996 0.7753 0.0968 0.025 Uiso calc R 1 1
C C22 0.6256(3) 0.9247(14) 0.2076(3) 0.045(2) Uani d . 1 1
H H22A 0.6552 1.0066 0.1967 0.068 Uiso calc R 1 1
H H22B 0.6407 0.8391 0.2322 0.068 Uiso calc R 1 1
H H22C 0.5973 1.0162 0.2177 0.068 Uiso calc R 1 1
N N5 0.51171(18) 0.1474(7) 0.44291(15) 0.0119(10) Uani d . 1 1
N N6 0.54933(18) 0.2175(7) 0.53522(15) 0.0120(10) Uani d . 1 1
H H6 0.5312 0.1189 0.5205 0.014 Uiso calc R 1 1
N N7 0.6882(2) 0.8716(8) 0.43573(17) 0.0179(11) Uani d . 1 1
N N8 0.4068(2) -0.1873(8) 0.25635(16) 0.0205(12) Uani d . 1 1
C C23 0.4912(2) 0.0947(9) 0.40114(18) 0.0139(12) Uani d . 1 1
C C24 0.5102(3) 0.2350(10) 0.3689(2) 0.0201(14) Uani d . 1 1
H H24 0.5004 0.2334 0.3381 0.024 Uiso calc R 1 1
C C25 0.5444(3) 0.3681(9) 0.3913(2) 0.0182(13) Uani d . 1 1
H H25 0.5647 0.4756 0.3793 0.022 Uiso calc R 1 1
C C26 0.5441(2) 0.3150(9) 0.43721(19) 0.0126(12) Uani d . 1 1
C C27 0.5742(2) 0.4198(9) 0.47193(19) 0.0130(12) Uani d . 1 1
C C28 0.5731(2) 0.3828(9) 0.51656(19) 0.0115(12) Uani d . 1 1
C C29 0.5950(2) 0.5102(9) 0.5519(2) 0.0145(13) Uani d . 1 1
H H29 0.6135 0.6372 0.5490 0.017 Uiso calc R 1 1
C C30 0.5850(2) 0.4185(9) 0.59024(19) 0.0138(12) Uani d . 1 1
H H30 0.5943 0.4717 0.6189 0.017 Uiso calc R 1 1
C C31 0.5579(2) 0.2279(9) 0.57998(19) 0.0138(12) Uani d . 1 1
C C32 0.4584(2) -0.0811(9) 0.39060(19) 0.0131(12) Uani d . 1 1
C C33 0.6133(2) 0.5840(9) 0.45991(18) 0.0131(12) Uani d . 1 1
C C34 0.5960(2) 0.7561(9) 0.4354(2) 0.0170(13) Uani d . 1 1
H H34 0.5578 0.7760 0.4270 0.020 Uiso calc R 1 1
C C35 0.6340(3) 0.8974(10) 0.4233(2) 0.0191(13) Uani d . 1 1
H H35 0.6220 1.0132 0.4062 0.023 Uiso calc R 1 1
C C36 0.7057(2) 0.7111(10) 0.4609(2) 0.0198(14) Uani d . 1 1
H H36 0.7438 0.6983 0.4704 0.024 Uiso calc R 1 1
C C37 0.6690(2) 0.5647(9) 0.4733(2) 0.0160(12) Uani d . 1 1
H H37 0.6819 0.4514 0.4909 0.019 Uiso calc R 1 1
C C38 0.7285(3) 1.0258(11) 0.4241(2) 0.0287(16) Uani d . 1 1
H H38A 0.7390 1.1123 0.4496 0.043 Uiso calc R 1 1
H H38B 0.7121 1.1112 0.4000 0.043 Uiso calc R 1 1
H H38C 0.7613 0.9567 0.4148 0.043 Uiso calc R 1 1
C C39 0.4407(2) -0.1190(9) 0.34373(19) 0.0141(12) Uani d . 1 1
C C40 0.3846(2) -0.1374(9) 0.3289(2) 0.0165(13) Uani d . 1 1
H H40 0.3575 -0.1257 0.3493 0.020 Uiso calc R 1 1
C C41 0.3686(3) -0.1720(9) 0.2855(2) 0.0194(13) Uani d . 1 1
H H41 0.3306 -0.1852 0.2760 0.023 Uiso calc R 1 1
C C42 0.4608(3) -0.1704(10) 0.2694(2) 0.0212(14) Uani d . 1 1
H H42 0.4871 -0.1805 0.2483 0.025 Uiso calc R 1 1
C C43 0.4784(3) -0.1387(9) 0.3127(2) 0.0197(14) Uani d . 1 1
H H43 0.5168 -0.1302 0.3214 0.024 Uiso calc R 1 1
C C44 0.3891(3) -0.2322(11) 0.2096(2) 0.0309(17) Uani d . 1 1
H H44A 0.4215 -0.2368 0.1927 0.046 Uiso calc R 1 1
H H44B 0.3639 -0.1246 0.1978 0.046 Uiso calc R 1 1
H H44C 0.3701 -0.3650 0.2075 0.046 Uiso calc R 1 1
I I1 0.195450(15) 0.46659(6) 0.048331(12) 0.01785(12) Uani d . 1 1
I I2 0.294854(17) 0.24104(7) 0.209298(13) 0.02653(13) Uani d . 1 1
I I3 0.52507(2) 0.35907(8) 0.235129(16) 0.04044(15) Uani d . 1 1
I I4 0.68215(2) 0.99182(7) 0.09052(2) 0.04330(16) Uani d . 1 1
O O1W 0.09764(19) 0.8556(8) 0.20744(16) 0.0320(11) Uani d . 1 1
O O2W 0.6112(3) 0.6675(15) 0.3155(3) 0.088(3) Uani d . 1 1
O O3W 0.7269(5) 0.367(2) 0.2106(6) 0.075(4) Uani d PU 0.50 1
O O4W 0.6235(5) 0.0915(17) 0.3155(3) 0.040(3) Uani d P 0.50 1
O O5W 0.7152(6) 0.225(2) 0.2792(6) 0.074(4) Uani d P 0.50 1
O O6W 0.7762(5) 0.078(2) 0.1729(7) 0.093(6) Uani d P 0.50 1

loop_
_atom_site_aniso_label
_atom_site_aniso_U_11
_atom_site_aniso_U_22
_atom_site_aniso_U_33
_atom_site_aniso_U_12
_atom_site_aniso_U_13
_atom_site_aniso_U_23
N1 0.010(2) 0.020(3) 0.017(3) -0.001(2) 0.0031(19) 0.001(2)
N2 0.010(2) 0.021(3) 0.018(3) -0.003(2) 0.006(2) -0.002(2)
N3 0.010(2) 0.022(3) 0.012(2) -0.001(2) 0.0000(19) -0.002(2)
N4 0.019(3) 0.033(3) 0.023(3) -0.008(2) 0.004(2) -0.008(3)
C1 0.012(3) 0.018(3) 0.018(3) 0.004(2) 0.005(2) -0.002(3)
C2 0.019(3) 0.018(3) 0.017(3) 0.001(3) 0.007(2) -0.005(3)
C3 0.013(3) 0.021(3) 0.018(3) 0.000(3) 0.006(2) 0.001(3)
C4 0.011(3) 0.016(3) 0.017(3) 0.001(2) 0.003(2) 0.002(3)
C5 0.010(3) 0.016(3) 0.015(3) 0.004(2) 0.005(2) 0.004(3)
C6 0.010(3) 0.021(3) 0.016(3) 0.002(2) 0.004(2) 0.003(3)
C7 0.010(3) 0.023(3) 0.019(3) -0.003(3) 0.005(2) -0.002(3)
C8 0.014(3) 0.023(3) 0.021(3) -0.004(3) 0.002(2) -0.002(3)
C9 0.014(3) 0.019(3) 0.019(3) 0.000(2) -0.002(2) 0.000(3)
C10 0.009(3) 0.018(3) 0.022(3) 0.001(2) 0.004(2) 0.003(3)
C11 0.008(3) 0.019(3) 0.013(3) -0.004(2) 0.001(2) -0.004(2)
C12 0.012(3) 0.015(3) 0.014(3) 0.000(2) 0.003(2) 0.004(2)
C13 0.012(3) 0.017(3) 0.022(3) 0.003(2) 0.001(2) 0.002(3)
C14 0.017(3) 0.017(3) 0.012(3) -0.003(3) 0.000(2) 0.001(2)
C15 0.012(3) 0.019(3) 0.018(3) 0.003(2) -0.001(2) -0.002(3)
C16 0.017(3) 0.026(4) 0.021(3) -0.004(3) 0.008(3) 0.002(3)
C17 0.012(3) 0.016(3) 0.019(3) -0.003(2) 0.006(2) 0.000(3)
C18 0.015(3) 0.022(3) 0.024(3) 0.003(3) 0.006(3) 0.000(3)
C19 0.019(3) 0.029(4) 0.020(3) 0.002(3) -0.001(3) -0.006(3)
C20 0.024(3) 0.019(3) 0.033(4) 0.002(3) 0.012(3) -0.006(3)
C21 0.016(3) 0.023(3) 0.026(4) 0.002(3) 0.004(3) 0.000(3)
C22 0.040(5) 0.048(5) 0.046(5) -0.003(4) -0.001(4) -0.028(4)
N5 0.010(2) 0.012(2) 0.014(3) -0.0003(19) 0.0006(19) 0.000(2)
N6 0.010(2) 0.015(3) 0.010(2) -0.006(2) -0.0029(18) -0.001(2)
N7 0.016(3) 0.015(3) 0.024(3) -0.006(2) 0.007(2) -0.001(2)
N8 0.031(3) 0.017(3) 0.011(3) -0.002(2) -0.007(2) -0.002(2)
C23 0.014(3) 0.015(3) 0.012(3) 0.000(2) 0.000(2) 0.000(2)
C24 0.025(3) 0.021(3) 0.014(3) -0.004(3) 0.000(3) 0.001(3)
C25 0.022(3) 0.015(3) 0.018(3) -0.005(3) 0.000(3) 0.002(3)
C26 0.010(3) 0.013(3) 0.015(3) 0.002(2) 0.001(2) 0.001(2)
C27 0.012(3) 0.010(3) 0.017(3) -0.001(2) 0.000(2) 0.001(2)
C28 0.006(2) 0.012(3) 0.016(3) 0.000(2) -0.001(2) 0.002(2)
C29 0.010(3) 0.015(3) 0.019(3) 0.000(2) 0.000(2) -0.001(2)
C30 0.014(3) 0.013(3) 0.014(3) 0.000(2) -0.004(2) -0.001(2)
C31 0.008(3) 0.017(3) 0.017(3) 0.001(2) 0.001(2) 0.001(2)
C32 0.013(3) 0.014(3) 0.012(3) 0.002(2) 0.001(2) -0.002(2)
C33 0.012(3) 0.014(3) 0.013(3) -0.002(2) 0.002(2) -0.005(2)
C34 0.014(3) 0.016(3) 0.022(3) 0.000(2) 0.001(2) 0.000(3)
C35 0.021(3) 0.014(3) 0.023(3) 0.001(3) 0.003(3) 0.000(3)
C36 0.013(3) 0.021(3) 0.025(3) 0.001(3) 0.003(3) -0.003(3)
C37 0.016(3) 0.013(3) 0.018(3) 0.000(2) 0.003(2) -0.003(3)
C38 0.024(4) 0.027(4) 0.036(4) -0.009(3) 0.009(3) 0.002(3)
C39 0.020(3) 0.009(3) 0.012(3) -0.001(2) -0.002(2) 0.001(2)
C40 0.017(3) 0.014(3) 0.017(3) -0.001(2) -0.005(2) 0.005(2)
C41 0.022(3) 0.016(3) 0.020(3) -0.001(3) -0.006(3) 0.000(3)
C42 0.030(4) 0.018(3) 0.016(3) -0.001(3) 0.005(3) 0.002(3)
C43 0.020(3) 0.017(3) 0.021(3) -0.004(3) -0.003(3) 0.000(3)
C44 0.044(4) 0.031(4) 0.016(3) 0.002(3) -0.006(3) -0.005(3)
I1 0.0156(2) 0.0166(2) 0.0208(2) -0.00044(15) -0.00111(15) 0.00148(15)
I2 0.0291(2) 0.0267(2) 0.0232(2) -0.00046(18) -0.00126(17) 0.00460(17)
I3 0.0449(3) 0.0435(3) 0.0363(3) 0.0162(2) 0.0227(2) 0.0111(2)
I4 0.0381(3) 0.0211(2) 0.0761(4) 0.0003(2) 0.0356(3) 0.0008(2)
O1W 0.028(3) 0.035(3) 0.033(3) 0.001(2) 0.005(2) -0.006(2)
O2W 0.060(5) 0.111(7) 0.094(6) 0.011(5) 0.015(4) 0.032(5)
O3W 0.026(5) 0.054(6) 0.141(9) 0.004(5) -0.019(6) 0.042(7)
O4W 0.051(6) 0.040(6) 0.029(6) 0.011(5) 0.004(5) 0.001(5)
O5W 0.051(8) 0.045(8) 0.125(13) -0.007(6) 0.004(8) -0.009(8)
O6W 0.038(7) 0.067(10) 0.164(17) -0.012(7) -0.054(9) 0.029(10)

loop_
_atom_type_symbol
_atom_type_description
_atom_type_scat_dispersion_real
_atom_type_scat_dispersion_imag
_atom_type_scat_source
C C 0.0181 0.0091 'International Tables Vol C Tables 4.2.6.8 and 6.1.1.4'
H H 0.0000 0.0000 'International Tables Vol C Tables 4.2.6.8 and 6.1.1.4'
I I -0.3257 6.8362 'International Tables Vol C Tables 4.2.6.8 and 6.1.1.4'
N N 0.0311 0.0180 'International Tables Vol C Tables 4.2.6.8 and 6.1.1.4'
O O 0.0492 0.0322 'International Tables Vol C Tables 4.2.6.8 and 6.1.1.4'

loop_
_geom_angle_atom_site_label_1
_geom_angle_atom_site_label_2
_geom_angle_atom_site_label_3
_geom_angle_site_symmetry_1
_geom_angle_site_symmetry_3
_geom_angle
C1 N1 C4 . . 105.2(5)
C6 N2 C9 . . 110.0(5)
C6 N2 H2 . . 125.0
C9 N2 H2 . . 125.0
C13 N3 C14 . . 121.3(5)
C13 N3 C16 . . 119.4(5)
C14 N3 C16 . . 119.2(5)
C20 N4 C19 . . 121.1(6)
C20 N4 C22 . . 120.4(6)
C19 N4 C22 . . 118.5(6)
N1 C1 C10 . . 125.1(5)
N1 C1 C2 . . 111.0(5)
C10 C1 C2 . . 123.8(6)
C3 C2 C1 . . 106.6(5)
C3 C2 H2A . . 126.7
C1 C2 H2A . . 126.7
C2 C3 C4 . . 106.5(5)
C2 C3 H3 . . 126.7
C4 C3 H3 . . 126.7
N1 C4 C5 . . 125.8(5)
N1 C4 C3 . . 110.7(5)
C5 C4 C3 . . 123.3(5)
C6 C5 C4 . . 126.4(5)
C6 C5 C11 . . 116.9(5)
C4 C5 C11 . . 116.7(5)
N2 C6 C5 . . 125.1(5)
N2 C6 C7 . . 107.1(5)
C5 C6 C7 . . 127.8(5)
C8 C7 C6 . . 108.4(5)
C8 C7 H7 . . 125.8
C6 C7 H7 . . 125.8
C7 C8 C9 . . 107.7(6)
C7 C8 H8 . . 126.1
C9 C8 H8 . . 126.1
N2 C9 C10 . 3_655 126.6(6)
N2 C9 C8 . . 106.7(5)
C10 C9 C8 3_655 . 126.7(6)
C9 C10 C1 3_655 . 126.2(6)
C9 C10 C17 3_655 . 116.7(5)
C1 C10 C17 . . 116.7(5)
C15 C11 C12 . . 117.9(5)
C15 C11 C5 . . 122.0(5)
C12 C11 C5 . . 120.1(5)
C13 C12 C11 . . 119.8(5)
C13 C12 H12 . . 120.1
C11 C12 H12 . . 120.1
N3 C13 C12 . . 120.4(5)
N3 C13 H13 . . 119.8
C12 C13 H13 . . 119.8
N3 C14 C15 . . 120.2(6)
N3 C14 H14 . . 119.9
C15 C14 H14 . . 119.9
C11 C15 C14 . . 120.2(6)
C11 C15 H15 . . 119.9
C14 C15 H15 . . 119.9
N3 C16 H16A . . 109.5
N3 C16 H16B . . 109.5
H16A C16 H16B . . 109.5
N3 C16 H16C . . 109.5
H16A C16 H16C . . 109.5
H16B C16 H16C . . 109.5
C18 C17 C21 . . 117.7(6)
C18 C17 C10 . . 118.3(5)
C21 C17 C10 . . 124.0(5)
C19 C18 C17 . . 120.4(6)
C19 C18 H18 . . 119.8
C17 C18 H18 . . 119.8
N4 C19 C18 . . 120.4(6)
N4 C19 H19 . . 119.8
C18 C19 H19 . . 119.8
N4 C20 C21 . . 121.0(6)
N4 C20 H20 . . 119.5
C21 C20 H20 . . 119.5
C20 C21 C17 . . 119.4(6)
C20 C21 H21 . . 120.3
C17 C21 H21 . . 120.3
N4 C22 H22A . . 109.5
N4 C22 H22B . . 109.5
H22A C22 H22B . . 109.5
N4 C22 H22C . . 109.5
H22A C22 H22C . . 109.5
H22B C22 H22C . . 109.5
C26 N5 C23 . . 104.4(5)
C31 N6 C28 . . 110.2(5)
C31 N6 H6 . . 124.9
C28 N6 H6 . . 124.9
C36 N7 C35 . . 120.6(5)
C36 N7 C38 . . 119.1(5)
C35 N7 C38 . . 120.2(5)
C42 N8 C41 . . 120.8(5)
C42 N8 C44 . . 119.7(6)
C41 N8 C44 . . 119.5(5)
N5 C23 C32 . . 124.4(5)
N5 C23 C24 . . 111.2(5)
C32 C23 C24 . . 124.2(5)
C25 C24 C23 . . 106.3(5)
C25 C24 H24 . . 126.8
C23 C24 H24 . . 126.8
C24 C25 C26 . . 106.4(5)
C24 C25 H25 . . 126.8
C26 C25 H25 . . 126.8
N5 C26 C27 . . 124.0(5)
N5 C26 C25 . . 111.5(5)
C27 C26 C25 . . 124.5(5)
C28 C27 C26 . . 126.9(5)
C28 C27 C33 . . 115.7(5)
C26 C27 C33 . . 117.4(5)
N6 C28 C27 . . 126.2(5)
N6 C28 C29 . . 106.6(5)
C27 C28 C29 . . 127.1(5)
C30 C29 C28 . . 108.2(5)
C30 C29 H29 . . 125.9
C28 C29 H29 . . 125.9
C29 C30 C31 . . 108.0(5)
C29 C30 H30 . . 126.0
C31 C30 H30 . . 126.0
N6 C31 C32 . 3_656 125.8(5)
N6 C31 C30 . . 106.8(5)
C32 C31 C30 3_656 . 127.4(5)
C31 C32 C23 3_656 . 126.5(5)
C31 C32 C39 3_656 . 115.8(5)
C23 C32 C39 . . 117.7(5)
C37 C33 C34 . . 118.4(5)
C37 C33 C27 . . 119.1(5)
C34 C33 C27 . . 122.5(5)
C35 C34 C33 . . 120.2(5)
C35 C34 H34 . . 119.9
C33 C34 H34 . . 119.9
N7 C35 C34 . . 120.2(6)
N7 C35 H35 . . 119.9
C34 C35 H35 . . 119.9
N7 C36 C37 . . 121.0(5)
N7 C36 H36 . . 119.5
C37 C36 H36 . . 119.5
C36 C37 C33 . . 119.6(6)
C36 C37 H37 . . 120.2
C33 C37 H37 . . 120.2
N7 C38 H38A . . 109.5
N7 C38 H38B . . 109.5
H38A C38 H38B . . 109.5
N7 C38 H38C . . 109.5
H38A C38 H38C . . 109.5
H38B C38 H38C . . 109.5
C43 C39 C40 . . 117.1(5)
C43 C39 C32 . . 121.7(5)
C40 C39 C32 . . 121.2(5)
C41 C40 C39 . . 120.8(6)
C41 C40 H40 . . 119.6
C39 C40 H40 . . 119.6
N8 C41 C40 . . 120.0(6)
N8 C41 H41 . . 120.0
C40 C41 H41 . . 120.0
N8 C42 C43 . . 120.9(6)
N8 C42 H42 . . 119.6
C43 C42 H42 . . 119.6
C42 C43 C39 . . 120.4(6)
C42 C43 H43 . . 119.8
C39 C43 H43 . . 119.8
N8 C44 H44A . . 109.5
N8 C44 H44B . . 109.5
H44A C44 H44B . . 109.5
N8 C44 H44C . . 109.5
H44A C44 H44C . . 109.5
H44B C44 H44C . . 109.5

loop_
_geom_bond_atom_site_label_1
_geom_bond_atom_site_label_2
_geom_bond_site_symmetry_2
_geom_bond_distance
N1 C1 . 1.368(8)
N1 C4 . 1.373(8)
N2 C6 . 1.367(8)
N2 C9 . 1.370(8)
N2 H2 . 0.8800
N3 C13 . 1.334(8)
N3 C14 . 1.337(8)
N3 C16 . 1.480(8)
N4 C20 . 1.337(9)
N4 C19 . 1.339(9)
N4 C22 . 1.481(9)
C1 C10 . 1.414(8)
C1 C2 . 1.454(8)
C2 C3 . 1.347(9)
C2 H2A . 0.9500
C3 C4 . 1.458(9)
C3 H3 . 0.9500
C4 C5 . 1.401(9)
C5 C6 . 1.401(9)
C5 C11 . 1.490(8)
C6 C7 . 1.426(9)
C7 C8 . 1.353(9)
C7 H7 . 0.9500
C8 C9 . 1.442(9)
C8 H8 . 0.9500
C9 C10 3_655 1.384(9)
C10 C9 3_655 1.384(9)
C10 C17 . 1.489(9)
C11 C15 . 1.375(9)
C11 C12 . 1.402(8)
C12 C13 . 1.378(9)
C12 H12 . 0.9500
C13 H13 . 0.9500
C14 C15 . 1.385(9)
C14 H14 . 0.9500
C15 H15 . 0.9500
C16 H16A . 0.9800
C16 H16B . 0.9800
C16 H16C . 0.9800
C17 C18 . 1.393(9)
C17 C21 . 1.395(9)
C18 C19 . 1.367(9)
C18 H18 . 0.9500
C19 H19 . 0.9500
C20 C21 . 1.376(10)
C20 H20 . 0.9500
C21 H21 . 0.9500
C22 H22A . 0.9800
C22 H22B . 0.9800
C22 H22C . 0.9800
N5 C26 . 1.367(8)
N5 C23 . 1.373(7)
N6 C31 . 1.367(8)
N6 C28 . 1.371(8)
N6 H6 . 0.8800
N7 C36 . 1.347(8)
N7 C35 . 1.350(8)
N7 C38 . 1.471(8)
N8 C42 . 1.344(8)
N8 C41 . 1.347(9)
N8 C44 . 1.484(8)
C23 C32 . 1.417(8)
C23 C24 . 1.450(9)
C24 C25 . 1.348(9)
C24 H24 . 0.9500
C25 C26 . 1.446(9)
C25 H25 . 0.9500
C26 C27 . 1.413(8)
C27 C28 . 1.388(8)
C27 C33 . 1.499(8)
C28 C29 . 1.428(8)
C29 C30 . 1.358(9)
C29 H29 . 0.9500
C30 C31 . 1.429(8)
C30 H30 . 0.9500
C31 C32 3_656 1.394(9)
C32 C31 3_656 1.394(9)
C32 C39 . 1.480(8)
C33 C37 . 1.386(8)
C33 C34 . 1.394(9)
C34 C35 . 1.379(9)
C34 H34 . 0.9500
C35 H35 . 0.9500
C36 C37 . 1.382(9)
C36 H36 . 0.9500
C37 H37 . 0.9500
C38 H38A . 0.9800
C38 H38B . 0.9800
C38 H38C . 0.9800
C39 C43 . 1.383(9)
C39 C40 . 1.404(8)
C40 C41 . 1.368(9)
C40 H40 . 0.9500
C41 H41 . 0.9500
C42 C43 . 1.372(9)
C42 H42 . 0.9500
C43 H43 . 0.9500
C44 H44A . 0.9800
C44 H44B . 0.9800
C44 H44C . 0.9800

loop_
_geom_contact_atom_site_label_1
_geom_contact_atom_site_label_2
_geom_contact_distance
_geom_contact_site_symmetry_2
_geom_contact_publ_flag
O2W O4W 2.781(15) 1_565 yes
O2W O6W 2.793(15) 2_655 yes
O3W O5W 2.730(19) 2_655 yes
O3W O6W 2.56(2) 1_555 yes
O4W O5W 2.721(19) 1_555 yes
O5W O6W 2.73(2) 2_655 yes
O1W I2 3.565(5) 2_555 yes
O1W I3 3.594(5) 2_555 yes
O2W I3 3.684(9) 1_555 yes
O6W I4 3.299(18) 1_545 yes
C13 I1 3.691(6) 1_555 yes
C14 I2 3.760(6) 1_545 yes
C44 I2 3.844(7) 1_555 yes
C22 I3 3.882(7) 1_565 yes
C36 I4 3.566(5) 2_645 yes

loop_
_geom_torsion_atom_site_label_1
_geom_torsion_atom_site_label_2
_geom_torsion_atom_site_label_3
_geom_torsion_atom_site_label_4
_geom_torsion_site_symmetry_1
_geom_torsion_site_symmetry_4
_geom_torsion
C4 N1 C1 C10 . . 178.6(6)
C4 N1 C1 C2 . . 1.9(6)
N1 C1 C2 C3 . . -2.4(7)
C10 C1 C2 C3 . . -179.2(6)
C1 C2 C3 C4 . . 1.9(7)
C1 N1 C4 C5 . . -175.4(6)
C1 N1 C4 C3 . . -0.6(6)
C2 C3 C4 N1 . . -0.9(7)
C2 C3 C4 C5 . . 174.0(6)
N1 C4 C5 C6 . . 3.3(10)
C3 C4 C5 C6 . . -170.8(6)
N1 C4 C5 C11 . . -176.9(5)
C3 C4 C5 C11 . . 9.0(8)
C9 N2 C6 C5 . . -176.4(6)
C9 N2 C6 C7 . . 3.0(7)
C4 C5 C6 N2 . . -1.5(10)
C11 C5 C6 N2 . . 178.8(5)
C4 C5 C6 C7 . . 179.3(6)
C11 C5 C6 C7 . . -0.5(9)
N2 C6 C7 C8 . . -2.3(7)
C5 C6 C7 C8 . . 177.1(6)
C6 C7 C8 C9 . . 0.7(7)
C6 N2 C9 C10 . 3_655 175.5(6)
C6 N2 C9 C8 . . -2.5(7)
C7 C8 C9 N2 . . 1.1(7)
C7 C8 C9 C10 . 3_655 -177.0(6)
N1 C1 C10 C9 . 3_655 1.2(10)
C2 C1 C10 C9 . 3_655 177.5(6)
N1 C1 C10 C17 . . -170.6(6)
C2 C1 C10 C17 . . 5.7(9)
C6 C5 C11 C15 . . 65.1(7)
C4 C5 C11 C15 . . -114.7(6)
C6 C5 C11 C12 . . -115.8(6)
C4 C5 C11 C12 . . 64.4(7)
C15 C11 C12 C13 . . 3.5(8)
C5 C11 C12 C13 . . -175.7(5)
C14 N3 C13 C12 . . -2.2(8)
C16 N3 C13 C12 . . -180.0(5)
C11 C12 C13 N3 . . -1.4(9)
C13 N3 C14 C15 . . 3.7(8)
C16 N3 C14 C15 . . -178.6(5)
C12 C11 C15 C14 . . -2.1(8)
C5 C11 C15 C14 . . 177.1(5)
N3 C14 C15 C11 . . -1.4(9)
C9 C10 C17 C18 3_655 . -64.2(8)
C1 C10 C17 C18 . . 108.5(6)
C9 C10 C17 C21 3_655 . 116.3(7)
C1 C10 C17 C21 . . -71.0(8)
C21 C17 C18 C19 . . 1.6(9)
C10 C17 C18 C19 . . -177.9(6)
C20 N4 C19 C18 . . -0.3(10)
C22 N4 C19 C18 . . -177.4(7)
C17 C18 C19 N4 . . -1.1(10)
C19 N4 C20 C21 . . 1.2(10)
C22 N4 C20 C21 . . 178.2(7)
N4 C20 C21 C17 . . -0.6(10)
C18 C17 C21 C20 . . -0.7(9)
C10 C17 C21 C20 . . 178.8(6)
C26 N5 C23 C32 . . 175.1(5)
C26 N5 C23 C24 . . -1.3(6)
N5 C23 C24 C25 . . 2.6(7)
C32 C23 C24 C25 . . -173.8(6)
C23 C24 C25 C26 . . -2.7(7)
C23 N5 C26 C27 . . -179.2(5)
C23 N5 C26 C25 . . -0.5(6)
C24 C25 C26 N5 . . 2.1(7)
C24 C25 C26 C27 . . -179.2(6)
N5 C26 C27 C28 . . -5.3(9)
C25 C26 C27 C28 . . 176.2(6)
N5 C26 C27 C33 . . 172.4(5)
C25 C26 C27 C33 . . -6.1(8)
C31 N6 C28 C27 . . 177.9(5)
C31 N6 C28 C29 . . -3.5(6)
C26 C27 C28 N6 . . 11.1(9)
C33 C27 C28 N6 . . -166.7(5)
C26 C27 C28 C29 . . -167.3(6)
C33 C27 C28 C29 . . 14.9(8)
N6 C28 C29 C30 . . 1.0(6)
C27 C28 C29 C30 . . 179.6(5)
C28 C29 C30 C31 . . 1.7(6)
C28 N6 C31 C32 . 3_656 -177.0(5)
C28 N6 C31 C30 . . 4.5(6)
C29 C30 C31 N6 . . -3.8(6)
C29 C30 C31 C32 . 3_656 177.7(6)
N5 C23 C32 C31 . 3_656 -0.5(9)
C24 C23 C32 C31 . 3_656 175.4(6)
N5 C23 C32 C39 . . -178.4(5)
C24 C23 C32 C39 . . -2.5(9)
C28 C27 C33 C37 . . 58.3(7)
C26 C27 C33 C37 . . -119.7(6)
C28 C27 C33 C34 . . -122.1(6)
C26 C27 C33 C34 . . 59.9(8)
C37 C33 C34 C35 . . 2.9(9)
C27 C33 C34 C35 . . -176.7(6)
C36 N7 C35 C34 . . -1.7(9)
C38 N7 C35 C34 . . -178.0(6)
C33 C34 C35 N7 . . -1.0(9)
C35 N7 C36 C37 . . 2.5(9)
C38 N7 C36 C37 . . 178.9(6)
N7 C36 C37 C33 . . -0.5(9)
C34 C33 C37 C36 . . -2.1(9)
C27 C33 C37 C36 . . 177.5(5)
C31 C32 C39 C43 3_656 . -120.9(6)
C23 C32 C39 C43 . . 57.2(8)
C31 C32 C39 C40 3_656 . 58.8(7)
C23 C32 C39 C40 . . -123.0(6)
C43 C39 C40 C41 . . -0.4(9)
C32 C39 C40 C41 . . 179.8(6)
C42 N8 C41 C40 . . 0.5(9)
C44 N8 C41 C40 . . 177.8(6)
C39 C40 C41 N8 . . -0.5(9)
C41 N8 C42 C43 . . 0.5(9)
C44 N8 C42 C43 . . -176.9(6)
N8 C42 C43 C39 . . -1.4(9)
C40 C39 C43 C42 . . 1.3(9)
C32 C39 C43 C42 . . -178.9(6)
